data_7118983
loop_
_publ_author_name
'Tek Long Chan'
'Zuowei Xie'

_publ_section_title
;
 The synthesis, structure and reactivity of an imine-stabilized
 carboranylphosphorus(I) compound
;
_journal_name_full Chem.Commun.
_journal_page_first 7280
_journal_volume 52
_journal_year 2016
_chemical_formula_sum 'C38 H72 B20 N2 P2 S'
_chemical_formula_weight 867.18
_chemical_name_systematic
; 
 ? 
;
_space_group_IT_number 2
_symmetry_cell_setting triclinic
_symmetry_space_group_name_Hall '-P 1'
_symmetry_space_group_name_H-M 'P -1'
_atom_sites_solution_hydrogens geom
_atom_sites_solution_primary direct
_atom_sites_solution_secondary difmap
_audit_creation_method SHELXL-97
_audit_update_record
;
2016-03-09 deposited with the CCDC.
2016-05-10 downloaded from the CCDC.
;
_cell_angle_alpha 101.4760(10)
_cell_angle_beta 99.6420(10)
_cell_angle_gamma 90.2790(10)
_cell_formula_units_Z 2
_cell_length_a 10.1770(4)
_cell_length_b 10.4214(5)
_cell_length_c 25.2588(11)
_cell_measurement_reflns_used 528
_cell_measurement_temperature 296(2)
_cell_measurement_theta_max 15
_cell_measurement_theta_min 15
_cell_volume 2586.2(2)
_computing_cell_refinement 'BRUKER D8VENTURE DIFFRACTOMETER'
_computing_data_collection 'BRUKER D8VENTURE DIFFRACTOMETER'
_computing_data_reduction 'BRUKER D8VENTURE DIFFRACTOMETER'
_computing_molecular_graphics 'BRUKER SHELXTL'
_computing_publication_material 'BRUKER SHELXTL'
_computing_structure_refinement 'SHELXL-97 (Sheldrick, 2008)'
_computing_structure_solution 'SHELXS-97 (Sheldrick, 2008)'
_diffrn_ambient_temperature 296(2)
_diffrn_measured_fraction_theta_full 0.997
_diffrn_measured_fraction_theta_max 0.997
_diffrn_measurement_device_type 'BRUKER D8VENTURE DIFFRACTOMETER'
_diffrn_measurement_method 'PHI & OMEGA SCAN'
_diffrn_radiation_monochromator graphite
_diffrn_radiation_source 'fine-focus sealed tube'
_diffrn_radiation_type MoK\a
_diffrn_radiation_wavelength 0.71073
_diffrn_reflns_av_R_equivalents 0.0326
_diffrn_reflns_av_sigmaI/netI 0.0173
_diffrn_reflns_limit_h_max 12
_diffrn_reflns_limit_h_min -12
_diffrn_reflns_limit_k_max 12
_diffrn_reflns_limit_k_min -12
_diffrn_reflns_limit_l_max 30
_diffrn_reflns_limit_l_min -30
_diffrn_reflns_number 92462
_diffrn_reflns_theta_full 25.25
_diffrn_reflns_theta_max 25.25
_diffrn_reflns_theta_min 2.31
_exptl_absorpt_coefficient_mu 0.155
_exptl_absorpt_correction_T_max 0.7456
_exptl_absorpt_correction_T_min 0.6629
_exptl_absorpt_correction_type multi-scan
_exptl_crystal_colour colourless
_exptl_crystal_density_diffrn 1.114
_exptl_crystal_density_method 'not measured'
_exptl_crystal_description block
_exptl_crystal_F_000 920
_exptl_crystal_size_max 0.50
_exptl_crystal_size_mid 0.40
_exptl_crystal_size_min 0.30
_refine_diff_density_max 0.356
_refine_diff_density_min -0.255
_refine_diff_density_rms 0.055
_refine_ls_extinction_method none
_refine_ls_goodness_of_fit_ref 1.038
_refine_ls_hydrogen_treatment riding
_refine_ls_matrix_type full
_refine_ls_number_parameters 568
_refine_ls_number_reflns 9363
_refine_ls_number_restraints 0
_refine_ls_restrained_S_all 1.038
_refine_ls_R_factor_all 0.0539
_refine_ls_R_factor_gt 0.0440
_refine_ls_shift/su_max 0.001
_refine_ls_shift/su_mean 0.000
_refine_ls_structure_factor_coef Fsqd
_refine_ls_weighting_details 'calc w=1/[\s^2^(Fo^2^)+(0.0669P)^2^+1.0749P] where P=(Fo^2^+2Fc^2^)/3'
_refine_ls_weighting_scheme calc
_refine_ls_wR_factor_gt 0.1208
_refine_ls_wR_factor_ref 0.1289
_reflns_number_gt 7894
_reflns_number_total 9363
_reflns_threshold_expression >2sigma(I)
_cod_data_source_file c6cc03368g2.cif
_cod_data_source_block 5
_cod_original_sg_symbol_H-M P-1
_cod_database_code 7118983

loop_
_symmetry_equiv_pos_as_xyz
'x, y, z'
'-x, -y, -z'

loop_
_atom_site_label
_atom_site_type_symbol
_atom_site_fract_x
_atom_site_fract_y
_atom_site_fract_z
_atom_site_U_iso_or_equiv
_atom_site_adp_type
_atom_site_occupancy
_atom_site_symmetry_multiplicity
_atom_site_calc_flag
_atom_site_refinement_flags
_atom_site_disorder_assembly
_atom_site_disorder_group
S1 S 0.09714(5) 0.26611(6) 0.20199(2) 0.05414(16) Uani 1 1 d . . .
P1 P 0.14032(5) 0.18975(5) 0.27585(2) 0.03992(13) Uani 1 1 d . . .
P2 P 0.28576(5) 0.19232(4) 0.218365(19) 0.03686(13) Uani 1 1 d . . .
N1 N 0.21380(14) 0.06049(13) 0.35406(6) 0.0333(3) Uani 1 1 d . . .
N2 N 0.37912(14) 0.26334(15) 0.14126(6) 0.0371(3) Uani 1 1 d . . .
C1 C 0.06614(17) -0.09090(17) 0.29198(7) 0.0384(4) Uani 1 1 d . . .
C2 C 0.06548(17) 0.01569(19) 0.24771(7) 0.0392(4) Uani 1 1 d . . .
C11 C 0.13685(17) -0.03723(16) 0.35127(7) 0.0341(4) Uani 1 1 d . . .
C12 C 0.10392(19) -0.10033(18) 0.39844(8) 0.0434(4) Uani 1 1 d . . .
C13 C 0.2019(2) -0.0527(2) 0.45204(8) 0.0531(5) Uani 1 1 d . . .
H13A H 0.2905 -0.0767 0.4467 0.080 Uiso 1 1 calc R . .
H13B H 0.1772 -0.0926 0.4803 0.080 Uiso 1 1 calc R . .
H13C H 0.1995 0.0408 0.4627 0.080 Uiso 1 1 calc R . .
C14 C -0.0368(2) -0.0602(2) 0.40886(10) 0.0615(6) Uani 1 1 d . . .
H14A H -0.1004 -0.0893 0.3759 0.092 Uiso 1 1 calc R . .
H14B H -0.0378 0.0334 0.4197 0.092 Uiso 1 1 calc R . .
H14C H -0.0597 -0.0998 0.4375 0.092 Uiso 1 1 calc R . .
C15 C 0.1119(3) -0.2506(2) 0.38623(9) 0.0598(6) Uani 1 1 d . . .
H15A H 0.2000 -0.2739 0.3801 0.090 Uiso 1 1 calc R . .
H15B H 0.0482 -0.2873 0.3541 0.090 Uiso 1 1 calc R . .
H15C H 0.0925 -0.2843 0.4169 0.090 Uiso 1 1 calc R . .
C16 C 0.30127(19) 0.13808(16) 0.39926(7) 0.0360(4) Uani 1 1 d . . .
C17 C 0.43498(19) 0.10423(17) 0.40841(7) 0.0389(4) Uani 1 1 d . . .
C18 C 0.5243(2) 0.1913(2) 0.44698(8) 0.0553(5) Uani 1 1 d . . .
H18A H 0.6138 0.1717 0.4535 0.066 Uiso 1 1 calc R . .
C19 C 0.4821(3) 0.3060(2) 0.47562(9) 0.0691(7) Uani 1 1 d . . .
H19A H 0.5432 0.3630 0.5011 0.083 Uiso 1 1 calc R . .
C20 C 0.3510(3) 0.3360(2) 0.46668(9) 0.0674(7) Uani 1 1 d . . .
H20A H 0.3242 0.4133 0.4867 0.081 Uiso 1 1 calc R . .
C21 C 0.2564(2) 0.25459(18) 0.42852(8) 0.0486(5) Uani 1 1 d . . .
C22 C 0.48390(19) -0.02268(18) 0.37840(7) 0.0409(4) Uani 1 1 d . . .
H22A H 0.4053 -0.0809 0.3625 0.049 Uiso 1 1 calc R . .
C23 C 0.5751(3) -0.0925(2) 0.41714(10) 0.0641(6) Uani 1 1 d . . .
H23A H 0.5308 -0.1044 0.4466 0.096 Uiso 1 1 calc R . .
H23B H 0.6560 -0.0405 0.4318 0.096 Uiso 1 1 calc R . .
H23C H 0.5959 -0.1764 0.3974 0.096 Uiso 1 1 calc R . .
C24 C 0.5518(3) -0.0025(2) 0.33149(10) 0.0652(6) Uani 1 1 d . . .
H24A H 0.4931 0.0408 0.3074 0.098 Uiso 1 1 calc R . .
H24B H 0.5732 -0.0860 0.3115 0.098 Uiso 1 1 calc R . .
H24C H 0.6323 0.0503 0.3458 0.098 Uiso 1 1 calc R . .
C25 C 0.1111(3) 0.2915(2) 0.42181(10) 0.0606(6) Uani 1 1 d . . .
H25A H 0.0592 0.2237 0.3934 0.073 Uiso 1 1 calc R . .
C26 C 0.0558(4) 0.2982(3) 0.47530(13) 0.0979(11) Uani 1 1 d . . .
H26A H 0.0686 0.2164 0.4871 0.147 Uiso 1 1 calc R . .
H26B H -0.0376 0.3147 0.4691 0.147 Uiso 1 1 calc R . .
H26C H 0.1020 0.3676 0.5031 0.147 Uiso 1 1 calc R . .
C27 C 0.0904(3) 0.4231(2) 0.40419(12) 0.0803(8) Uani 1 1 d . . .
H27A H 0.1229 0.4201 0.3704 0.120 Uiso 1 1 calc R . .
H27B H 0.1382 0.4914 0.4321 0.120 Uiso 1 1 calc R . .
H27C H -0.0030 0.4404 0.3990 0.120 Uiso 1 1 calc R . .
C31 C 0.50462(18) 0.40146(17) 0.21669(7) 0.0376(4) Uani 1 1 d . . .
C32 C 0.39709(18) 0.34108(17) 0.25329(7) 0.0366(4) Uani 1 1 d . . .
C41 C 0.48637(17) 0.33240(18) 0.15542(7) 0.0372(4) Uani 1 1 d . . .
C42 C 0.5949(2) 0.3498(2) 0.12103(8) 0.0504(5) Uani 1 1 d . . .
C43 C 0.5473(2) 0.2931(3) 0.05975(8) 0.0630(6) Uani 1 1 d . . .
H43A H 0.5217 0.2022 0.0548 0.094 Uiso 1 1 calc R . .
H43B H 0.6184 0.3017 0.0399 0.094 Uiso 1 1 calc R . .
H43C H 0.4723 0.3400 0.0463 0.094 Uiso 1 1 calc R . .
C44 C 0.6339(3) 0.4939(3) 0.12567(10) 0.0739(7) Uani 1 1 d . . .
H44A H 0.5566 0.5397 0.1136 0.111 Uiso 1 1 calc R . .
H44B H 0.6999 0.5004 0.1032 0.111 Uiso 1 1 calc R . .
H44C H 0.6698 0.5322 0.1632 0.111 Uiso 1 1 calc R . .
C45 C 0.7175(2) 0.2727(3) 0.14007(11) 0.0767(8) Uani 1 1 d . . .
H45A H 0.6907 0.1826 0.1367 0.115 Uiso 1 1 calc R . .
H45B H 0.7538 0.3096 0.1777 0.115 Uiso 1 1 calc R . .
H45C H 0.7838 0.2782 0.1176 0.115 Uiso 1 1 calc R . .
C46 C 0.31902(17) 0.1803(2) 0.09103(7) 0.0413(4) Uani 1 1 d . . .
C47 C 0.2167(2) 0.2320(2) 0.05747(8) 0.0525(5) Uani 1 1 d . . .
C48 C 0.1488(2) 0.1467(3) 0.01156(9) 0.0675(7) Uani 1 1 d . . .
H48A H 0.0830 0.1790 -0.0120 0.081 Uiso 1 1 calc R . .
C49 C 0.1758(2) 0.0170(3) -0.00007(10) 0.0731(8) Uani 1 1 d . . .
H49A H 0.1285 -0.0378 -0.0311 0.088 Uiso 1 1 calc R . .
C50 C 0.2731(2) -0.0322(3) 0.03426(9) 0.0626(6) Uani 1 1 d . . .
H50A H 0.2892 -0.1212 0.0264 0.075 Uiso 1 1 calc R . .
C51 C 0.34803(19) 0.0468(2) 0.08031(8) 0.0466(5) Uani 1 1 d . . .
C52 C 0.1784(3) 0.3742(3) 0.07057(12) 0.0794(8) Uani 1 1 d . . .
H52A H 0.2304 0.4153 0.1063 0.095 Uiso 1 1 calc R . .
C53 C 0.2099(4) 0.4511(4) 0.0281(2) 0.152(2) Uani 1 1 d . . .
H53A H 0.1845 0.5401 0.0380 0.228 Uiso 1 1 calc R . .
H53B H 0.1611 0.4117 -0.0074 0.228 Uiso 1 1 calc R . .
H53C H 0.3038 0.4496 0.0271 0.228 Uiso 1 1 calc R . .
C54 C 0.0322(3) 0.3870(4) 0.07445(14) 0.1016(11) Uani 1 1 d . . .
H54A H 0.0112 0.3415 0.1017 0.152 Uiso 1 1 calc R . .
H54B H -0.0209 0.3498 0.0396 0.152 Uiso 1 1 calc R . .
H54C H 0.0134 0.4780 0.0846 0.152 Uiso 1 1 calc R . .
C55 C 0.4591(2) -0.0135(2) 0.11456(9) 0.0507(5) Uani 1 1 d . . .
H55A H 0.5021 0.0562 0.1446 0.061 Uiso 1 1 calc R . .
C56 C 0.5656(2) -0.0683(3) 0.08073(11) 0.0720(7) Uani 1 1 d . . .
H56A H 0.5980 -0.0007 0.0648 0.108 Uiso 1 1 calc R . .
H56B H 0.5273 -0.1401 0.0521 0.108 Uiso 1 1 calc R . .
H56C H 0.6382 -0.0983 0.1041 0.108 Uiso 1 1 calc R . .
C57 C 0.4089(3) -0.1216(3) 0.13990(12) 0.0760(7) Uani 1 1 d . . .
H57A H 0.3430 -0.0877 0.1615 0.114 Uiso 1 1 calc R . .
H57B H 0.4822 -0.1520 0.1628 0.114 Uiso 1 1 calc R . .
H57C H 0.3699 -0.1931 0.1113 0.114 Uiso 1 1 calc R . .
B3 B 0.1686(2) -0.1136(2) 0.24238(8) 0.0390(5) Uani 1 1 d . . .
H3 H 0.2779 -0.1018 0.2523 0.047 Uiso 1 1 calc R . .
B4 B 0.0806(3) -0.2471(2) 0.25664(10) 0.0509(6) Uani 1 1 d . . .
H4 H 0.1333 -0.3236 0.2752 0.061 Uiso 1 1 calc R . .
B5 B -0.0746(2) -0.1906(3) 0.27292(11) 0.0574(6) Uani 1 1 d . . .
H5 H -0.1240 -0.2312 0.3019 0.069 Uiso 1 1 calc R . .
B6 B -0.0804(2) -0.0199(3) 0.27028(11) 0.0522(6) Uani 1 1 d . . .
H6 H -0.1301 0.0517 0.2977 0.063 Uiso 1 1 calc R . .
B7 B 0.0744(2) -0.0680(3) 0.18344(9) 0.0499(6) Uani 1 1 d . . .
H7 H 0.1225 -0.0281 0.1540 0.060 Uiso 1 1 calc R . .
B8 B 0.0839(3) -0.2349(3) 0.18772(10) 0.0583(6) Uani 1 1 d . . .
H8 H 0.1384 -0.3037 0.1611 0.070 Uiso 1 1 calc R . .
B9 B -0.0663(3) -0.2813(3) 0.20731(12) 0.0691(8) Uani 1 1 d . . .
H9 H -0.1100 -0.3815 0.1932 0.083 Uiso 1 1 calc R . .
B10 B -0.1674(3) -0.1417(3) 0.21570(12) 0.0730(9) Uani 1 1 d . . .
H10 H -0.2770 -0.1500 0.2074 0.088 Uiso 1 1 calc R . .
B11 B -0.0785(2) -0.0104(3) 0.20082(11) 0.0586(7) Uani 1 1 d . . .
H11 H -0.1299 0.0675 0.1829 0.070 Uiso 1 1 calc R . .
B12 B -0.0714(3) -0.1713(3) 0.16214(12) 0.0698(8) Uani 1 1 d . . .
H12 H -0.1190 -0.1996 0.1189 0.084 Uiso 1 1 calc R . .
B33 B 0.5641(2) 0.3072(2) 0.26399(9) 0.0437(5) Uani 1 1 d . . .
H33 H 0.6022 0.2089 0.2523 0.052 Uiso 1 1 calc R . .
B34 B 0.6512(2) 0.4531(2) 0.25950(10) 0.0506(6) Uani 1 1 d . . .
H34 H 0.7483 0.4504 0.2457 0.061 Uiso 1 1 calc R . .
B35 B 0.5300(3) 0.5667(2) 0.24225(10) 0.0524(6) Uani 1 1 d . . .
H35 H 0.5476 0.6380 0.2172 0.063 Uiso 1 1 calc R . .
B36 B 0.3698(2) 0.4906(2) 0.23586(10) 0.0447(5) Uani 1 1 d . . .
H36 H 0.2839 0.5095 0.2061 0.054 Uiso 1 1 calc R . .
B37 B 0.4736(3) 0.3489(2) 0.31912(9) 0.0485(5) Uani 1 1 d . . .
H37 H 0.4549 0.2776 0.3440 0.058 Uiso 1 1 calc R . .
B38 B 0.6339(3) 0.4208(3) 0.32461(10) 0.0580(6) Uani 1 1 d . . .
H38 H 0.7198 0.3967 0.3531 0.070 Uiso 1 1 calc R . .
B39 B 0.6117(3) 0.5814(3) 0.31081(11) 0.0609(7) Uani 1 1 d . . .
H39 H 0.6836 0.6628 0.3308 0.073 Uiso 1 1 calc R . .
B40 B 0.4385(3) 0.6056(2) 0.29607(11) 0.0575(6) Uani 1 1 d . . .
H40 H 0.3967 0.7028 0.3061 0.069 Uiso 1 1 calc R . .
B41 B 0.3532(3) 0.4624(2) 0.30177(10) 0.0486(5) Uani 1 1 d . . .
H41 H 0.2559 0.4654 0.3154 0.058 Uiso 1 1 calc R . .
B42 B 0.5032(3) 0.5179(3) 0.34791(10) 0.0610(7) Uani 1 1 d . . .
H42 H 0.5044 0.5578 0.3917 0.073 Uiso 1 1 calc R . .

loop_
_atom_site_aniso_label
_atom_site_aniso_U_11
_atom_site_aniso_U_22
_atom_site_aniso_U_33
_atom_site_aniso_U_23
_atom_site_aniso_U_13
_atom_site_aniso_U_12
S1 0.0438(3) 0.0664(3) 0.0626(3) 0.0390(3) 0.0077(2) 0.0051(2)
P1 0.0410(3) 0.0405(3) 0.0439(3) 0.0162(2) 0.0143(2) 0.0028(2)
P2 0.0381(3) 0.0373(3) 0.0373(2) 0.01086(19) 0.00874(19) -0.00224(19)
N1 0.0382(8) 0.0299(7) 0.0339(7) 0.0083(6) 0.0101(6) 0.0003(6)
N2 0.0355(8) 0.0435(8) 0.0343(8) 0.0134(6) 0.0051(6) -0.0001(6)
C1 0.0353(9) 0.0406(10) 0.0419(10) 0.0155(8) 0.0056(8) -0.0075(7)
C2 0.0311(9) 0.0500(11) 0.0397(10) 0.0183(8) 0.0040(7) -0.0033(8)
C11 0.0353(9) 0.0327(9) 0.0382(9) 0.0126(7) 0.0106(7) 0.0041(7)
C12 0.0499(11) 0.0426(10) 0.0442(10) 0.0191(8) 0.0143(9) -0.0017(8)
C13 0.0716(14) 0.0547(12) 0.0402(10) 0.0234(9) 0.0135(10) -0.0045(10)
C14 0.0611(14) 0.0742(15) 0.0627(14) 0.0298(12) 0.0299(11) 0.0013(11)
C15 0.0829(16) 0.0442(11) 0.0596(13) 0.0262(10) 0.0142(12) -0.0064(11)
C16 0.0539(11) 0.0279(8) 0.0285(8) 0.0076(7) 0.0115(7) -0.0045(7)
C17 0.0524(11) 0.0330(9) 0.0303(9) 0.0084(7) 0.0022(8) -0.0077(8)
C18 0.0677(14) 0.0479(12) 0.0442(11) 0.0100(9) -0.0080(10) -0.0160(10)
C19 0.106(2) 0.0424(12) 0.0469(12) -0.0047(10) -0.0044(13) -0.0246(13)
C20 0.114(2) 0.0349(11) 0.0507(13) -0.0038(9) 0.0235(14) -0.0069(12)
C21 0.0793(14) 0.0300(9) 0.0419(10) 0.0079(8) 0.0248(10) -0.0007(9)
C22 0.0425(10) 0.0386(10) 0.0385(9) 0.0055(8) 0.0005(8) -0.0022(8)
C23 0.0717(15) 0.0593(14) 0.0584(13) 0.0144(11) -0.0007(11) 0.0163(12)
C24 0.0788(16) 0.0608(14) 0.0597(14) 0.0092(11) 0.0261(12) 0.0040(12)
C25 0.0868(17) 0.0386(11) 0.0703(14) 0.0153(10) 0.0475(13) 0.0144(11)
C26 0.147(3) 0.0720(18) 0.105(2) 0.0310(16) 0.091(2) 0.0307(18)
C27 0.112(2) 0.0526(14) 0.097(2) 0.0294(14) 0.0589(18) 0.0287(14)
C31 0.0397(10) 0.0375(9) 0.0393(9) 0.0133(8) 0.0102(8) -0.0034(7)
C32 0.0439(10) 0.0332(9) 0.0362(9) 0.0112(7) 0.0122(8) -0.0011(7)
C41 0.0349(9) 0.0430(10) 0.0367(9) 0.0149(8) 0.0067(7) 0.0017(8)
C42 0.0400(10) 0.0698(14) 0.0430(11) 0.0099(10) 0.0136(8) -0.0098(9)
C43 0.0589(13) 0.0883(17) 0.0444(12) 0.0095(11) 0.0220(10) -0.0164(12)
C44 0.0792(17) 0.0866(18) 0.0605(14) 0.0161(13) 0.0245(13) -0.0350(14)
C45 0.0411(12) 0.118(2) 0.0699(16) 0.0099(15) 0.0180(11) 0.0103(13)
C46 0.0327(9) 0.0592(12) 0.0339(9) 0.0129(8) 0.0072(7) -0.0065(8)
C47 0.0399(11) 0.0758(15) 0.0434(11) 0.0207(10) 0.0015(9) -0.0042(10)
C48 0.0438(12) 0.109(2) 0.0466(12) 0.0188(13) -0.0039(10) -0.0041(13)
C49 0.0479(13) 0.107(2) 0.0507(13) -0.0115(13) 0.0028(11) -0.0154(14)
C50 0.0482(12) 0.0729(15) 0.0588(14) -0.0086(11) 0.0133(11) -0.0079(11)
C51 0.0394(10) 0.0581(12) 0.0424(10) 0.0053(9) 0.0135(8) -0.0044(9)
C52 0.0735(17) 0.0825(18) 0.0770(17) 0.0322(14) -0.0210(14) 0.0091(14)
C53 0.098(3) 0.150(4) 0.253(6) 0.143(4) 0.034(3) 0.016(3)
C54 0.102(2) 0.118(3) 0.099(2) 0.050(2) 0.0233(19) 0.048(2)
C55 0.0493(11) 0.0536(12) 0.0494(11) 0.0068(9) 0.0131(9) 0.0056(9)
C56 0.0554(14) 0.0934(19) 0.0680(15) 0.0101(14) 0.0200(12) 0.0177(13)
C57 0.0769(17) 0.0671(16) 0.097(2) 0.0314(14) 0.0334(15) 0.0147(13)
B3 0.0403(11) 0.0392(11) 0.0365(10) 0.0052(8) 0.0066(9) -0.0064(9)
B4 0.0555(14) 0.0423(12) 0.0515(13) 0.0055(10) 0.0052(11) -0.0157(10)
B5 0.0415(12) 0.0688(16) 0.0632(15) 0.0235(13) 0.0014(11) -0.0243(12)
B6 0.0294(11) 0.0724(16) 0.0611(15) 0.0297(13) 0.0070(10) -0.0019(10)
B7 0.0464(13) 0.0630(15) 0.0371(11) 0.0101(10) -0.0017(10) -0.0122(11)
B8 0.0646(16) 0.0573(15) 0.0457(13) 0.0008(11) 0.0010(11) -0.0222(12)
B9 0.0637(17) 0.0709(18) 0.0646(17) 0.0094(14) -0.0056(13) -0.0361(14)
B10 0.0399(13) 0.108(2) 0.0705(18) 0.0321(17) -0.0091(12) -0.0273(15)
B11 0.0371(12) 0.0844(19) 0.0550(14) 0.0284(13) -0.0072(10) -0.0084(12)
B12 0.0571(16) 0.089(2) 0.0537(15) 0.0129(14) -0.0146(12) -0.0299(15)
B33 0.0423(12) 0.0486(12) 0.0412(11) 0.0158(10) 0.0024(9) -0.0010(9)
B34 0.0464(13) 0.0562(14) 0.0475(13) 0.0087(11) 0.0059(10) -0.0127(11)
B35 0.0637(15) 0.0396(12) 0.0579(14) 0.0112(10) 0.0207(12) -0.0101(11)
B36 0.0516(13) 0.0338(11) 0.0555(13) 0.0156(9) 0.0202(10) 0.0039(9)
B37 0.0649(15) 0.0472(13) 0.0335(11) 0.0100(9) 0.0069(10) -0.0079(11)
B38 0.0602(15) 0.0672(16) 0.0427(13) 0.0108(11) -0.0013(11) -0.0138(12)
B39 0.0708(17) 0.0516(14) 0.0567(15) -0.0015(12) 0.0160(13) -0.0235(13)
B40 0.0750(17) 0.0366(12) 0.0639(16) 0.0045(11) 0.0275(13) -0.0066(11)
B41 0.0628(15) 0.0376(11) 0.0497(13) 0.0057(10) 0.0254(11) -0.0019(10)
B42 0.0816(19) 0.0552(15) 0.0437(13) -0.0019(11) 0.0182(12) -0.0189(13)

loop_
_atom_type_symbol
_atom_type_description
_atom_type_scat_dispersion_real
_atom_type_scat_dispersion_imag
_atom_type_scat_source
C C 0.0033 0.0016 'International Tables Vol C Tables 4.2.6.8 and 6.1.1.4'
H H 0.0000 0.0000 'International Tables Vol C Tables 4.2.6.8 and 6.1.1.4'
B B 0.0013 0.0007 'International Tables Vol C Tables 4.2.6.8 and 6.1.1.4'
N N 0.0061 0.0033 'International Tables Vol C Tables 4.2.6.8 and 6.1.1.4'
P P 0.1023 0.0942 'International Tables Vol C Tables 4.2.6.8 and 6.1.1.4'
S S 0.1246 0.1234 'International Tables Vol C Tables 4.2.6.8 and 6.1.1.4'

loop_
_geom_angle_atom_site_label_1
_geom_angle_atom_site_label_2
_geom_angle_atom_site_label_3
_geom_angle
_geom_angle_site_symmetry_1
_geom_angle_site_symmetry_3
P2 S1 P1 64.05(2) . .
C2 P1 S1 98.86(6) . .
C2 P1 P2 98.83(6) . .
S1 P1 P2 56.42(2) . .
C32 P2 S1 104.49(6) . .
C32 P2 P1 102.62(6) . .
S1 P2 P1 59.54(2) . .
C11 N1 C16 131.29(15) . .
C41 N2 C46 132.89(15) . .
C11 C1 B5 125.93(15) . .
C11 C1 B4 124.12(15) . .
B5 C1 B4 62.38(14) . .
C11 C1 B6 116.82(16) . .
B5 C1 B6 63.04(14) . .
B4 C1 B6 114.02(16) . .
C11 C1 C2 115.20(13) . .
B5 C1 C2 109.66(14) . .
B4 C1 C2 108.75(14) . .
B6 C1 C2 60.61(11) . .
C11 C1 B3 115.63(14) . .
B5 C1 B3 112.49(15) . .
B4 C1 B3 61.93(12) . .
B6 C1 B3 111.63(14) . .
C2 C1 B3 59.10(11) . .
B7 C2 B11 62.33(14) . .
B7 C2 B3 62.92(13) . .
B11 C2 B3 113.61(17) . .
B7 C2 C1 110.45(15) . .
B11 C2 C1 109.15(14) . .
B3 C2 C1 60.94(11) . .
B7 C2 B6 113.42(16) . .
B11 C2 B6 62.20(13) . .
B3 C2 B6 112.36(15) . .
C1 C2 B6 59.63(11) . .
B7 C2 P1 122.70(13) . .
B11 C2 P1 120.26(14) . .
B3 C2 P1 119.53(12) . .
C1 C2 P1 118.98(12) . .
B6 C2 P1 115.47(14) . .
N1 C11 C1 111.58(14) . .
N1 C11 C12 128.74(16) . .
C1 C11 C12 119.63(14) . .
C13 C12 C15 105.23(17) . .
C13 C12 C14 107.74(17) . .
C15 C12 C14 110.51(17) . .
C13 C12 C11 112.06(15) . .
C15 C12 C11 112.92(16) . .
C14 C12 C11 108.27(16) . .
C17 C16 C21 121.86(17) . .
C17 C16 N1 117.89(15) . .
C21 C16 N1 119.71(17) . .
C18 C17 C16 117.68(18) . .
C18 C17 C22 119.91(19) . .
C16 C17 C22 122.41(15) . .
C19 C18 C17 121.1(2) . .
C20 C19 C18 120.2(2) . .
C19 C20 C21 121.9(2) . .
C20 C21 C16 117.2(2) . .
C20 C21 C25 119.36(19) . .
C16 C21 C25 123.43(19) . .
C24 C22 C17 112.35(16) . .
C24 C22 C23 110.47(19) . .
C17 C22 C23 112.15(16) . .
C21 C25 C27 112.50(19) . .
C21 C25 C26 111.3(2) . .
C27 C25 C26 108.35(19) . .
C41 C31 B34 127.01(15) . .
C41 C31 B35 126.24(15) . .
B34 C31 B35 62.52(14) . .
C41 C31 B33 116.35(15) . .
B34 C31 B33 62.78(12) . .
B35 C31 B33 113.17(15) . .
C41 C31 C32 114.01(13) . .
B34 C31 C32 108.94(14) . .
B35 C31 C32 107.93(14) . .
B33 C31 C32 59.75(11) . .
C41 C31 B36 115.23(15) . .
B34 C31 B36 112.78(16) . .
B35 C31 B36 61.85(13) . .
B33 C31 B36 110.92(14) . .
C32 C31 B36 59.04(10) . .
B41 C32 B37 62.86(14) . .
B41 C32 B36 63.06(12) . .
B37 C32 B36 114.33(15) . .
B41 C32 B33 114.16(16) . .
B37 C32 B33 62.61(13) . .
B36 C32 B33 112.50(14) . .
B41 C32 C31 110.83(13) . .
B37 C32 C31 110.08(14) . .
B36 C32 C31 60.68(11) . .
B33 C32 C31 59.95(11) . .
B41 C32 P2 123.45(13) . .
B37 C32 P2 118.10(12) . .
B36 C32 P2 121.54(13) . .
B33 C32 P2 113.17(12) . .
C31 C32 P2 118.74(11) . .
N2 C41 C42 128.83(17) . .
N2 C41 C31 111.01(15) . .
C42 C41 C31 120.12(15) . .
C44 C42 C43 106.51(19) . .
C44 C42 C41 112.20(18) . .
C43 C42 C41 111.66(16) . .
C44 C42 C45 110.9(2) . .
C43 C42 C45 107.11(19) . .
C41 C42 C45 108.37(17) . .
C51 C46 C47 121.87(18) . .
C51 C46 N2 119.97(16) . .
C47 C46 N2 117.46(18) . .
C48 C47 C46 117.2(2) . .
C48 C47 C52 120.3(2) . .
C46 C47 C52 122.45(19) . .
C49 C48 C47 122.1(2) . .
C48 C49 C50 119.7(2) . .
C49 C50 C51 122.0(2) . .
C50 C51 C46 117.1(2) . .
C50 C51 C55 118.9(2) . .
C46 C51 C55 123.98(17) . .
C54 C52 C47 112.3(2) . .
C54 C52 C53 108.3(2) . .
C47 C52 C53 112.3(3) . .
C51 C55 C57 113.18(19) . .
C51 C55 C56 111.29(18) . .
C57 C55 C56 109.0(2) . .
C2 B3 C1 59.97(11) . .
C2 B3 B8 105.40(16) . .
C1 B3 B8 105.35(15) . .
C2 B3 B4 106.51(15) . .
C1 B3 B4 58.26(12) . .
B8 B3 B4 60.05(13) . .
C2 B3 B7 58.28(12) . .
C1 B3 B7 106.07(15) . .
B8 B3 B7 59.60(14) . .
B4 B3 B7 107.58(16) . .
C1 B4 B9 105.38(19) . .
C1 B4 B5 58.66(13) . .
B9 B4 B5 59.44(16) . .
C1 B4 B8 106.37(17) . .
B9 B4 B8 60.26(15) . .
B5 B4 B8 107.80(19) . .
C1 B4 B3 59.81(11) . .
B9 B4 B3 107.78(18) . .
B5 B4 B3 107.80(17) . .
B8 B4 B3 59.82(12) . .
C1 B5 B9 106.07(17) . .
C1 B5 B10 106.38(17) . .
B9 B5 B10 61.14(18) . .
C1 B5 B4 58.96(12) . .
B9 B5 B4 60.02(16) . .
B10 B5 B4 109.0(2) . .
C1 B5 B6 58.88(12) . .
B9 B5 B6 108.89(19) . .
B10 B5 B6 60.32(16) . .
B4 B5 B6 107.86(16) . .
C1 B6 C2 59.76(11) . .
C1 B6 B11 105.89(17) . .
C2 B6 B11 57.96(12) . .
C1 B6 B10 104.51(19) . .
C2 B6 B10 104.42(18) . .
B11 B6 B10 59.63(15) . .
C1 B6 B5 58.08(12) . .
C2 B6 B5 105.16(17) . .
B11 B6 B5 106.3(2) . .
B10 B6 B5 58.76(16) . .
C2 B7 B11 58.98(13) . .
C2 B7 B8 106.12(16) . .
B11 B7 B8 108.74(18) . .
C2 B7 B12 106.10(18) . .
B11 B7 B12 60.22(16) . .
B8 B7 B12 60.69(16) . .
C2 B7 B3 58.80(11) . .
B11 B7 B3 107.58(16) . .
B8 B7 B3 59.99(13) . .
B12 B7 B3 108.21(17) . .
B7 B8 B3 60.41(13) . .
B7 B8 B4 108.28(18) . .
B3 B8 B4 60.13(12) . .
B7 B8 B9 107.4(2) . .
B3 B8 B9 107.42(18) . .
B4 B8 B9 59.49(14) . .
B7 B8 B12 59.81(15) . .
B3 B8 B12 107.85(19) . .
B4 B8 B12 107.3(2) . .
B9 B8 B12 59.41(17) . .
B5 B9 B4 60.55(14) . .
B5 B9 B12 108.2(2) . .
B4 B9 B12 108.86(17) . .
B5 B9 B8 108.67(17) . .
B4 B9 B8 60.25(14) . .
B12 B9 B8 60.58(16) . .
B5 B9 B10 59.49(17) . .
B4 B9 B10 108.13(19) . .
B12 B9 B10 60.08(18) . .
B8 B9 B10 108.4(2) . .
B5 B10 B11 108.39(17) . .
B5 B10 B12 107.6(2) . .
B11 B10 B12 59.94(17) . .
B5 B10 B6 60.92(15) . .
B11 B10 B6 60.09(15) . .
B12 B10 B6 108.29(17) . .
B5 B10 B9 59.36(17) . .
B11 B10 B9 107.2(2) . .
B12 B10 B9 59.46(18) . .
B6 B10 B9 107.96(18) . .
C2 B11 B7 58.68(12) . .
C2 B11 B10 106.39(17) . .
B7 B11 B10 108.3(2) . .
C2 B11 B12 105.79(18) . .
B7 B11 B12 60.13(15) . .
B10 B11 B12 60.18(18) . .
C2 B11 B6 59.85(12) . .
B7 B11 B6 108.54(17) . .
B10 B11 B6 60.28(15) . .
B12 B11 B6 108.6(2) . .
B9 B12 B7 107.57(18) . .
B9 B12 B11 107.9(2) . .
B7 B12 B11 59.65(15) . .
B9 B12 B10 60.46(18) . .
B7 B12 B10 107.72(19) . .
B11 B12 B10 59.88(17) . .
B9 B12 B8 60.01(16) . .
B7 B12 B8 59.49(14) . .
B11 B12 B8 107.33(17) . .
B10 B12 B8 108.22(19) . .
C32 B33 C31 60.31(11) . .
C32 B33 B38 104.56(17) . .
C31 B33 B38 105.42(16) . .
C32 B33 B37 57.99(12) . .
C31 B33 B37 106.70(16) . .
B38 B33 B37 59.47(14) . .
C32 B33 B34 105.59(15) . .
C31 B33 B34 57.92(12) . .
B38 B33 B34 59.87(13) . .
B37 B33 B34 107.23(16) . .
C31 B34 B39 106.14(18) . .
C31 B34 B35 59.08(13) . .
B39 B34 B35 59.90(15) . .
C31 B34 B38 106.40(16) . .
B39 B34 B38 60.43(15) . .
B35 B34 B38 108.27(18) . .
C31 B34 B33 59.30(11) . .
B39 B34 B33 107.80(17) . .
B35 B34 B33 107.62(16) . .
B38 B34 B33 59.74(13) . .
C31 B35 B40 106.70(15) . .
C31 B35 B39 105.52(17) . .
B40 B35 B39 60.28(16) . .
C31 B35 B34 58.40(12) . .
B40 B35 B34 108.16(18) . .
B39 B35 B34 59.80(15) . .
C31 B35 B36 59.80(12) . .
B40 B35 B36 60.24(14) . .
B39 B35 B36 108.15(17) . .
B34 B35 B36 107.80(16) . .
C32 B36 C31 60.27(11) . .
C32 B36 B40 104.39(16) . .
C31 B36 B40 104.85(17) . .
C32 B36 B35 106.14(16) . .
C31 B36 B35 58.35(12) . .
B40 B36 B35 59.32(14) . .
C32 B36 B41 57.93(11) . .
C31 B36 B41 106.46(16) . .
B40 B36 B41 59.53(13) . .
B35 B36 B41 107.27(18) . .
C32 B37 B38 106.21(16) . .
C32 B37 B42 105.59(16) . .
B38 B37 B42 60.60(15) . .
C32 B37 B41 58.41(12) . .
B38 B37 B41 108.67(17) . .
B42 B37 B41 60.21(15) . .
C32 B37 B33 59.40(11) . .
B38 B37 B33 60.17(13) . .
B42 B37 B33 108.51(16) . .
B41 B37 B33 107.93(15) . .
B37 B38 B33 60.36(13) . .
B37 B38 B34 108.34(17) . .
B33 B38 B34 60.39(13) . .
B37 B38 B42 59.85(14) . .
B33 B38 B42 108.07(18) . .
B34 B38 B42 107.46(19) . .
B37 B38 B39 107.18(19) . .
B33 B38 B39 107.52(17) . .
B34 B38 B39 59.42(14) . .
B42 B38 B39 59.39(15) . .
B34 B39 B42 108.75(17) . .
B34 B39 B35 60.30(14) . .
B42 B39 B35 108.60(18) . .
B34 B39 B40 108.01(18) . .
B42 B39 B40 60.53(16) . .
B35 B39 B40 59.58(15) . .
B34 B39 B38 60.15(14) . .
B42 B39 B38 60.27(16) . .
B35 B39 B38 108.36(17) . .
B40 B39 B38 108.28(17) . .
B35 B40 B41 108.91(16) . .
B35 B40 B39 60.14(15) . .
B41 B40 B39 107.86(19) . .
B35 B40 B36 60.44(13) . .
B41 B40 B36 60.46(13) . .
B39 B40 B36 108.20(17) . .
B35 B40 B42 108.33(19) . .
B41 B40 B42 60.04(14) . .
B39 B40 B42 59.64(16) . .
B36 B40 B42 108.42(17) . .
C32 B41 B40 105.61(16) . .
C32 B41 B37 58.73(12) . .
B40 B41 B37 108.00(18) . .
C32 B41 B42 105.58(17) . .
B40 B41 B42 60.46(15) . .
B37 B41 B42 59.88(15) . .
C32 B41 B36 59.01(11) . .
B40 B41 B36 60.01(13) . .
B37 B41 B36 107.70(16) . .
B42 B41 B36 108.39(17) . .
B39 B42 B37 107.70(18) . .
B39 B42 B41 107.57(18) . .
B37 B42 B41 59.91(14) . .
B39 B42 B38 60.34(16) . .
B37 B42 B38 59.55(15) . .
B41 B42 B38 107.60(17) . .
B39 B42 B40 59.83(16) . .
B37 B42 B40 107.26(17) . .
B41 B42 B40 59.49(14) . .
B38 B42 B40 107.77(18) . .

loop_
_geom_bond_atom_site_label_1
_geom_bond_atom_site_label_2
_geom_bond_distance
_geom_bond_site_symmetry_2
S1 P2 2.0790(7) .
S1 P1 2.1510(7) .
P1 C2 1.9152(19) .
P1 P2 2.2439(6) .
P2 C32 1.8892(18) .
N1 C11 1.265(2) .
N1 C16 1.426(2) .
N2 C41 1.263(2) .
N2 C46 1.425(2) .
C1 C11 1.541(2) .
C1 B5 1.708(3) .
C1 B4 1.714(3) .
C1 B6 1.723(3) .
C1 C2 1.725(2) .
C1 B3 1.742(3) .
C2 B7 1.700(3) .
C2 B11 1.706(3) .
C2 B3 1.710(3) .
C2 B6 1.740(3) .
C11 C12 1.552(2) .
C12 C13 1.533(3) .
C12 C15 1.540(3) .
C12 C14 1.544(3) .
C16 C17 1.400(3) .
C16 C21 1.411(3) .
C17 C18 1.393(3) .
C17 C22 1.518(3) .
C18 C19 1.379(3) .
C19 C20 1.364(4) .
C20 C21 1.390(3) .
C21 C25 1.520(3) .
C22 C24 1.516(3) .
C22 C23 1.528(3) .
C25 C27 1.529(3) .
C25 C26 1.538(3) .
C31 C41 1.551(2) .
C31 B34 1.704(3) .
C31 B35 1.716(3) .
C31 B33 1.729(3) .
C31 C32 1.735(2) .
C31 B36 1.742(3) .
C32 B41 1.694(3) .
C32 B37 1.700(3) .
C32 B36 1.714(3) .
C32 B33 1.726(3) .
C41 C42 1.546(2) .
C42 C44 1.528(3) .
C42 C43 1.537(3) .
C42 C45 1.548(3) .
C46 C51 1.406(3) .
C46 C47 1.409(3) .
C47 C48 1.389(3) .
C47 C52 1.520(4) .
C48 C49 1.364(4) .
C49 C50 1.375(4) .
C50 C51 1.389(3) .
C51 C55 1.522(3) .
C52 C54 1.512(4) .
C52 C53 1.532(5) .
C55 C57 1.527(3) .
C55 C56 1.534(3) .
B3 B8 1.772(3) .
B3 B4 1.778(3) .
B3 B7 1.780(3) .
B4 B9 1.763(4) .
B4 B5 1.772(4) .
B4 B8 1.777(4) .
B5 B9 1.753(4) .
B5 B10 1.755(4) .
B5 B6 1.794(4) .
B6 B11 1.780(3) .
B6 B10 1.783(4) .
B7 B11 1.763(4) .
B7 B8 1.765(4) .
B7 B12 1.771(3) .
B8 B9 1.777(4) .
B8 B12 1.787(4) .
B9 B12 1.766(4) .
B9 B10 1.784(5) .
B10 B11 1.772(4) .
B10 B12 1.777(4) .
B11 B12 1.773(4) .
B33 B38 1.777(3) .
B33 B37 1.780(3) .
B33 B34 1.788(3) .
B34 B39 1.766(4) .
B34 B35 1.775(4) .
B34 B38 1.779(3) .
B35 B40 1.758(3) .
B35 B39 1.768(4) .
B35 B36 1.778(3) .
B36 B40 1.774(3) .
B36 B41 1.782(3) .
B37 B38 1.764(4) .
B37 B42 1.769(3) .
B37 B41 1.770(4) .
B38 B42 1.783(4) .
B38 B39 1.784(4) .
B39 B42 1.767(4) .
B39 B40 1.770(4) .
B40 B41 1.765(3) .
B40 B42 1.783(4) .
B41 B42 1.775(4) .
